data_7053330
loop_
_publ_author_name
'Zhang, Na'
'Sun, Zhengang'
'Zhu, Yanyu'
'Zhang, Jing'
'Liu, Lei'
'Huang, Cuiying'
'Lu, Xin'
'Wang, Weinan'
'Tong, Fei'

_publ_section_title
;
 Synthesis, crystal structure and luminescence properties of eight new
 lanthanide carboxyphosphonates with a 3D framework structure
;
_journal_issue 11
_journal_name_full 'New Journal of Chemistry'
_journal_page_first 2429
_journal_paper_doi 10.1039/b9nj00456d
_journal_volume 34
_journal_year 2010
_chemical_formula_sum 'C7 H19 N O9 P Sm'
_chemical_formula_weight 442.55
_chemical_name_systematic
;
?
;
_space_group_IT_number 14
_symmetry_cell_setting monoclinic
_symmetry_space_group_name_Hall '-P 2ybc'
_symmetry_space_group_name_H-M 'P 1 21/c 1'
_atom_sites_solution_hydrogens geom
_atom_sites_solution_primary direct
_atom_sites_solution_secondary difmap
_audit_creation_method SHELXL-97
_cell_angle_alpha 90.00
_cell_angle_beta 96.516(3)
_cell_angle_gamma 90.00
_cell_formula_units_Z 4
_cell_length_a 5.5462(10)
_cell_length_b 13.343(3)
_cell_length_c 21.164(4)
_cell_measurement_reflns_used 624
_cell_measurement_temperature 295(2)
_cell_measurement_theta_max 17.71
_cell_measurement_theta_min 2.47
_cell_volume 1556.1(5)
_computing_cell_refinement 'Bruker SMART'
_computing_data_collection 'Bruker SMART'
_computing_data_reduction 'Bruker SHELXTL'
_computing_molecular_graphics 'Bruker SHELXTL'
_computing_publication_material 'Bruker SHELXTL'
_computing_structure_refinement 'SHELXL-97 (Sheldrick, 1997)'
_computing_structure_solution 'SHELXS-97 (Sheldrick, 1990)'
_diffrn_ambient_temperature 295(2)
_diffrn_measured_fraction_theta_full 0.997
_diffrn_measured_fraction_theta_max 0.997
_diffrn_measurement_device_type 'Smart Apex II CCD'
_diffrn_measurement_method 'omega scans'
_diffrn_radiation_monochromator graphite
_diffrn_radiation_source 'fine-focus sealed tube'
_diffrn_radiation_type MoK\a
_diffrn_radiation_wavelength 0.71073
_diffrn_reflns_av_R_equivalents 0.0905
_diffrn_reflns_av_sigmaI/netI 0.1051
_diffrn_reflns_limit_h_max 6
_diffrn_reflns_limit_h_min -6
_diffrn_reflns_limit_k_max 15
_diffrn_reflns_limit_k_min -14
_diffrn_reflns_limit_l_max 20
_diffrn_reflns_limit_l_min -23
_diffrn_reflns_number 6806
_diffrn_reflns_theta_full 23.57
_diffrn_reflns_theta_max 23.57
_diffrn_reflns_theta_min 1.81
_diffrn_standards_decay_% 0
_diffrn_standards_interval_count 0
_diffrn_standards_interval_time 0
_diffrn_standards_number 0
_exptl_absorpt_coefficient_mu 3.911
_exptl_absorpt_correction_T_max 0.9051
_exptl_absorpt_correction_T_min 0.6797
_exptl_absorpt_correction_type empirical
_exptl_absorpt_process_details sadabs
_exptl_crystal_colour yellow
_exptl_crystal_density_diffrn 1.889
_exptl_crystal_density_method 'not measured'
_exptl_crystal_description block
_exptl_crystal_F_000 868
_exptl_crystal_size_max 0.11
_exptl_crystal_size_mid 0.03
_exptl_crystal_size_min 0.03
_refine_diff_density_max 4.524
_refine_diff_density_min -0.874
_refine_diff_density_rms 0.298
_refine_ls_extinction_method none
_refine_ls_goodness_of_fit_ref 1.052
_refine_ls_hydrogen_treatment constr
_refine_ls_matrix_type full
_refine_ls_number_parameters 172
_refine_ls_number_reflns 2317
_refine_ls_number_restraints 18
_refine_ls_restrained_S_all 1.048
_refine_ls_R_factor_all 0.0988
_refine_ls_R_factor_gt 0.0626
_refine_ls_shift/su_max 0.001
_refine_ls_shift/su_mean 0.000
_refine_ls_structure_factor_coef Fsqd
_refine_ls_weighting_details 'calc w=1/[\s^2^(Fo^2^)+(0.1004P)^2^+6.5154P] where P=(Fo^2^+2Fc^2^)/3'
_refine_ls_weighting_scheme calc
_refine_ls_wR_factor_gt 0.1643
_refine_ls_wR_factor_ref 0.1871
_reflns_number_gt 1590
_reflns_number_total 2317
_reflns_threshold_expression >2sigma(I)
_cod_data_source_file b9nj00456d.txt
_cod_data_source_block szg109
_cod_depositor_comments
;
The following automatic conversions were performed:

'_symmetry_cell_setting' value 'Monoclinic' changed to 'monoclinic'
according to /home/saulius/struct/CIF-dictionaries/cif_core.dic
dictionary named 'cif_core.dic' version 2.4.2 from 2011-04-26.

Automatic conversion script
Id: cif_fix_values 1891 2012-01-12 08:04:46Z andrius 
;
_cod_original_sg_symbol_H-M P21/c
_cod_database_code 7053330

loop_
_symmetry_equiv_pos_as_xyz
'x, y, z'
'-x, y+1/2, -z+1/2'
'-x, -y, -z'
'x, -y-1/2, z-1/2'

loop_
_atom_site_label
_atom_site_type_symbol
_atom_site_fract_x
_atom_site_fract_y
_atom_site_fract_z
_atom_site_U_iso_or_equiv
_atom_site_adp_type
_atom_site_occupancy
_atom_site_symmetry_multiplicity
_atom_site_calc_flag
_atom_site_refinement_flags
Sm1 Sm 0.37333(14) 0.86744(6) 1.02775(4) 0.0158(3) Uani 1 1 d .
P1 P 0.0841(7) 0.9767(3) 0.91289(19) 0.0158(10) Uani 1 1 d .
O1 O 0.3135(17) 1.0171(8) 0.9551(4) 0.014(2) Uani 1 1 d .
O2 O 0.0374(18) 0.8761(8) 0.9419(5) 0.021(3) Uani 1 1 d .
O3 O -0.1282(19) 1.0461(8) 0.9102(5) 0.023(3) Uani 1 1 d .
O4 O -0.296(2) 0.7565(10) 0.5690(5) 0.031(3) Uani 1 1 d .
O5 O -0.498(2) 0.6855(10) 0.6397(5) 0.036(3) Uani 1 1 d .
O6 O 0.572(2) 0.8109(10) 0.9370(5) 0.032(3) Uani 1 1 d .
H6C H 0.6287 0.7527 0.9439 0.048 Uiso 1 1 d R
H6D H 0.4725 0.8105 0.9037 0.048 Uiso 1 1 d R
O7 O 0.138(2) 0.7119(8) 1.0337(6) 0.032(3) Uani 1 1 d .
H7A H 0.2030 0.6762 1.0640 0.048 Uiso 1 1 d R
H7B H -0.0060 0.7256 1.0404 0.048 Uiso 1 1 d R
O1W O 0.472(3) 0.6340(12) 0.8634(7) 0.072(5) Uani 1 1 d .
H1WA H 0.5743 0.5920 0.8795 0.107 Uiso 1 1 d R
H1WB H 0.3400 0.6044 0.8515 0.107 Uiso 1 1 d R
O2W O 0.340(2) 0.5805(10) 0.7430(6) 0.044(4) Uani 1 1 d .
H2WA H 0.2406 0.6070 0.7145 0.066 Uiso 1 1 d R
H2WB H 0.4786 0.5789 0.7302 0.066 Uiso 1 1 d R
N1 N 0.004(2) 0.9214(10) 0.7852(6) 0.019(3) Uani 1 1 d .
C1 C 0.180(3) 0.9626(12) 0.8339(7) 0.017(4) Uani 1 1 d U
H1A H 0.2282 1.0279 0.8197 0.021 Uiso 1 1 calc R
H1B H 0.3223 0.9200 0.8374 0.021 Uiso 1 1 calc R
C2 C 0.077(3) 0.9373(14) 0.7215(7) 0.027(4) Uani 1 1 d .
H2A H 0.2354 0.9070 0.7198 0.033 Uiso 1 1 calc R
H2B H 0.0935 1.0087 0.7145 0.033 Uiso 1 1 calc R
C3 C -0.092(3) 0.8957(12) 0.6704(8) 0.031(5) Uani 1 1 d .
H3B H -0.0280 0.9068 0.6302 0.038 Uiso 1 1 calc R
H3A H -0.2447 0.9319 0.6689 0.038 Uiso 1 1 calc R
C4 C -0.143(3) 0.7832(13) 0.6772(7) 0.021(4) Uani 1 1 d .
H4A H 0.0112 0.7488 0.6743 0.026 Uiso 1 1 calc R
C5 C -0.209(3) 0.7639(15) 0.7445(8) 0.030(4) Uani 1 1 d U
H5A H -0.2100 0.6922 0.7521 0.036 Uiso 1 1 calc R
H5B H -0.3716 0.7889 0.7476 0.036 Uiso 1 1 calc R
C6 C -0.030(3) 0.8145(13) 0.7964(8) 0.028(4) Uani 1 1 d U
H6B H -0.0903 0.8060 0.8374 0.034 Uiso 1 1 calc R
H6A H 0.1258 0.7811 0.7983 0.034 Uiso 1 1 calc R
C7 C -0.323(3) 0.7382(13) 0.6262(8) 0.022(4) Uani 1 1 d .

loop_
_atom_site_aniso_label
_atom_site_aniso_U_11
_atom_site_aniso_U_22
_atom_site_aniso_U_33
_atom_site_aniso_U_23
_atom_site_aniso_U_13
_atom_site_aniso_U_12
Sm1 0.0152(5) 0.0172(5) 0.0144(5) 0.0012(4) -0.0017(3) 0.0003(4)
P1 0.013(2) 0.019(3) 0.014(2) -0.0014(17) -0.0006(17) 0.0018(17)
O1 0.013(5) 0.015(6) 0.015(5) 0.001(4) -0.002(5) -0.002(4)
O2 0.018(6) 0.020(7) 0.025(6) 0.005(5) 0.001(5) -0.001(5)
O3 0.026(6) 0.027(7) 0.015(6) 0.002(5) 0.000(5) -0.004(5)
O4 0.034(7) 0.041(8) 0.018(7) -0.002(6) -0.001(5) -0.011(6)
O5 0.044(8) 0.042(9) 0.020(7) -0.006(6) 0.002(6) -0.017(7)
O6 0.031(7) 0.048(9) 0.018(6) 0.002(6) 0.003(5) 0.007(6)
O7 0.034(7) 0.018(7) 0.042(7) 0.011(6) -0.005(6) 0.004(5)
O1W 0.110(14) 0.062(12) 0.042(9) -0.011(8) 0.007(9) -0.014(10)
O2W 0.038(8) 0.059(10) 0.036(8) 0.007(7) 0.008(6) -0.014(7)
N1 0.024(7) 0.017(8) 0.015(7) -0.005(6) 0.001(6) -0.009(6)
C1 0.017(4) 0.017(4) 0.017(4) -0.0001(10) 0.0023(11) -0.0001(10)
C2 0.032(10) 0.041(13) 0.011(9) 0.004(8) 0.011(8) -0.017(9)
C3 0.049(12) 0.010(10) 0.032(10) -0.001(8) -0.008(9) -0.015(8)
C4 0.018(9) 0.025(11) 0.020(9) -0.001(7) -0.007(7) 0.010(7)
C5 0.030(4) 0.030(4) 0.030(4) 0.0000(10) 0.0035(11) -0.0003(10)
C6 0.028(4) 0.028(4) 0.028(4) 0.0001(10) 0.0031(11) -0.0003(10)
C7 0.022(9) 0.017(10) 0.028(10) 0.005(8) 0.000(8) 0.007(8)

loop_
_atom_type_symbol
_atom_type_description
_atom_type_scat_dispersion_real
_atom_type_scat_dispersion_imag
_atom_type_scat_source
C C 0.0033 0.0016 'International Tables Vol C Tables 4.2.6.8 and 6.1.1.4'
H H 0.0000 0.0000 'International Tables Vol C Tables 4.2.6.8 and 6.1.1.4'
N N 0.0061 0.0033 'International Tables Vol C Tables 4.2.6.8 and 6.1.1.4'
O O 0.0106 0.0060 'International Tables Vol C Tables 4.2.6.8 and 6.1.1.4'
P P 0.1023 0.0942 'International Tables Vol C Tables 4.2.6.8 and 6.1.1.4'
Sm Sm -0.1638 3.4418 'International Tables Vol C Tables 4.2.6.8 and 6.1.1.4'

loop_
_geom_angle_atom_site_label_1
_geom_angle_atom_site_label_2
_geom_angle_atom_site_label_3
_geom_angle
_geom_angle_site_symmetry_1
_geom_angle_site_symmetry_3
O3 Sm1 O1 93.3(4) 3_577 3_677
O3 Sm1 O7 92.4(4) 3_577 .
O1 Sm1 O7 160.7(4) 3_677 .
O3 Sm1 O2 87.2(4) 3_577 .
O1 Sm1 O2 125.3(3) 3_677 .
O7 Sm1 O2 73.4(4) . .
O3 Sm1 O6 162.2(4) 3_577 .
O1 Sm1 O6 86.0(4) 3_677 .
O7 Sm1 O6 94.0(4) . .
O2 Sm1 O6 78.8(4) . .
O3 Sm1 O5 74.0(4) 3_577 4_676
O1 Sm1 O5 84.9(4) 3_677 4_676
O7 Sm1 O5 79.0(4) . 4_676
O2 Sm1 O5 145.8(4) . 4_676
O6 Sm1 O5 123.6(4) . 4_676
O3 Sm1 O4 125.3(4) 3_577 4_676
O1 Sm1 O4 83.1(4) 3_677 4_676
O7 Sm1 O4 78.6(4) . 4_676
O2 Sm1 O4 137.8(4) . 4_676
O6 Sm1 O4 72.4(4) . 4_676
O5 Sm1 O4 51.3(4) 4_676 4_676
O3 Sm1 O1 84.6(4) 3_577 .
O1 Sm1 O1 67.3(4) 3_677 .
O7 Sm1 O1 131.7(3) . .
O2 Sm1 O1 58.3(3) . .
O6 Sm1 O1 78.7(4) . .
O5 Sm1 O1 143.8(4) 4_676 .
O4 Sm1 O1 139.7(4) 4_676 .
O3 Sm1 C7 99.6(4) 3_577 4_676
O1 Sm1 C7 81.2(4) 3_677 4_676
O7 Sm1 C7 79.7(4) . 4_676
O2 Sm1 C7 152.6(4) . 4_676
O6 Sm1 C7 97.9(4) . 4_676
O5 Sm1 C7 25.7(4) 4_676 4_676
O4 Sm1 C7 25.8(4) 4_676 4_676
O1 Sm1 C7 148.4(4) . 4_676
O3 Sm1 P1 85.7(3) 3_577 .
O1 Sm1 P1 97.0(3) 3_677 .
O7 Sm1 P1 101.8(3) . .
O2 Sm1 P1 28.4(3) . .
O6 Sm1 P1 76.7(3) . .
O5 Sm1 P1 159.7(3) 4_676 .
O4 Sm1 P1 149.0(3) 4_676 .
O1 Sm1 P1 29.9(2) . .
C7 Sm1 P1 174.4(4) 4_676 .
O3 Sm1 Sm1 88.5(3) 3_577 3_677
O1 Sm1 Sm1 35.2(2) 3_677 3_677
O7 Sm1 Sm1 163.5(3) . 3_677
O2 Sm1 Sm1 90.2(2) . 3_677
O6 Sm1 Sm1 80.7(3) . 3_677
O5 Sm1 Sm1 117.0(3) 4_676 3_677
O4 Sm1 Sm1 114.1(3) 4_676 3_677
O1 Sm1 Sm1 32.1(2) . 3_677
C7 Sm1 Sm1 116.4(3) 4_676 3_677
P1 Sm1 Sm1 61.83(8) . 3_677
O3 P1 O2 113.3(6) . .
O3 P1 O1 113.2(6) . .
O2 P1 O1 103.9(6) . .
O3 P1 C1 109.9(7) . .
O2 P1 C1 111.3(7) . .
O1 P1 C1 104.9(6) . .
O3 P1 Sm1 130.7(5) . .
O2 P1 Sm1 50.5(4) . .
O1 P1 Sm1 53.4(4) . .
C1 P1 Sm1 119.4(5) . .
P1 O1 Sm1 149.8(6) . 3_677
P1 O1 Sm1 96.7(5) . .
Sm1 O1 Sm1 112.7(4) 3_677 .
P1 O2 Sm1 101.1(5) . .
P1 O3 Sm1 143.4(6) . 3_577
C7 O4 Sm1 92.5(10) . 4_475
C7 O5 Sm1 95.0(10) . 4_475
Sm1 O6 H6C 109.9 . .
Sm1 O6 H6D 110.2 . .
H6C O6 H6D 109.4 . .
Sm1 O7 H7A 109.2 . .
Sm1 O7 H7B 110.0 . .
H7A O7 H7B 109.0 . .
H1WA O1W H1WB 109.3 . .
H2WA O2W H2WB 109.0 . .
C1 N1 C6 110.1(13) . .
C1 N1 C2 111.4(12) . .
C6 N1 C2 110.2(12) . .
N1 C1 P1 116.9(10) . .
N1 C1 H1A 108.1 . .
P1 C1 H1A 108.1 . .
N1 C1 H1B 108.1 . .
P1 C1 H1B 108.1 . .
H1A C1 H1B 107.3 . .
N1 C2 C3 113.8(14) . .
N1 C2 H2A 108.8 . .
C3 C2 H2A 108.8 . .
N1 C2 H2B 108.8 . .
C3 C2 H2B 108.8 . .
H2A C2 H2B 107.7 . .
C2 C3 C4 114.3(14) . .
C2 C3 H3B 108.7 . .
C4 C3 H3B 108.7 . .
C2 C3 H3A 108.7 . .
C4 C3 H3A 108.7 . .
H3B C3 H3A 107.6 . .
C7 C4 C5 113.0(14) . .
C7 C4 C3 115.8(13) . .
C5 C4 C3 108.5(14) . .
C7 C4 H4A 106.3 . .
C5 C4 H4A 106.3 . .
C3 C4 H4A 106.3 . .
C4 C5 C6 112.6(14) . .
C4 C5 H5A 109.1 . .
C6 C5 H5A 109.1 . .
C4 C5 H5B 109.1 . .
C6 C5 H5B 109.1 . .
H5A C5 H5B 107.8 . .
N1 C6 C5 113.2(14) . .
N1 C6 H6B 108.9 . .
C5 C6 H6B 108.9 . .
N1 C6 H6A 108.9 . .
C5 C6 H6A 108.9 . .
H6B C6 H6A 107.7 . .
O5 C7 O4 120.4(15) . .
O5 C7 C4 121.7(15) . .
O4 C7 C4 117.9(15) . .
O5 C7 Sm1 59.3(8) . 4_475
O4 C7 Sm1 61.7(9) . 4_475
C4 C7 Sm1 173.1(11) . 4_475

loop_
_geom_bond_atom_site_label_1
_geom_bond_atom_site_label_2
_geom_bond_distance
_geom_bond_site_symmetry_2
Sm1 O3 2.304(11) 3_577
Sm1 O1 2.319(10) 3_677
Sm1 O7 2.464(12) .
Sm1 O2 2.453(10) .
Sm1 O6 2.441(11) .
Sm1 O5 2.498(11) 4_676
Sm1 O4 2.550(11) 4_676
Sm1 O1 2.520(10) .
Sm1 C7 2.893(17) 4_676
Sm1 P1 3.118(4) .
Sm1 Sm1 4.0301(18) 3_677
P1 O3 1.494(12) .
P1 O2 1.511(11) .
P1 O1 1.565(10) .
P1 C1 1.820(15) .
O1 Sm1 2.319(10) 3_677
O3 Sm1 2.304(11) 3_577
O4 C7 1.260(19) .
O4 Sm1 2.550(11) 4_475
O5 C7 1.26(2) .
O5 Sm1 2.498(11) 4_475
O6 H6C 0.8445 .
O6 H6D 0.8448 .
O7 H7A 0.8458 .
O7 H7B 0.8449 .
O1W H1WA 0.8437 .
O1W H1WB 0.8430 .
O2W H2WA 0.8444 .
O2W H2WB 0.8461 .
N1 C1 1.444(18) .
N1 C6 1.46(2) .
N1 C2 1.466(19) .
C1 H1A 0.9700 .
C1 H1B 0.9700 .
C2 C3 1.46(2) .
C2 H2A 0.9700 .
C2 H2B 0.9700 .
C3 C4 1.54(2) .
C3 H3B 0.9700 .
C3 H3A 0.9700 .
C4 C7 1.51(2) .
C4 C5 1.53(2) .
C4 H4A 0.9800 .
C5 C6 1.55(2) .
C5 H5A 0.9700 .
C5 H5B 0.9700 .
C6 H6B 0.9700 .
C6 H6A 0.9700 .
C7 Sm1 2.893(17) 4_475
